data_7212398
loop_
_publ_author_name
'Law, Ga-Lai'
'Wong, Ka-Leung'
'Lau, Kok-Kin'
'Lap, Sze-to'
'Tanner, Peter A.'
'Kuo, Fonchu'
'Wong, Wing-Tak'

_publ_section_title
;
 Nonlinear optical activity in dipolar organic--lanthanide complexes
;
_journal_issue 20
_journal_name_full 'Journal of Materials Chemistry'
_journal_page_first 4074
_journal_paper_doi 10.1039/b926376d
_journal_volume 20
_journal_year 2010
_chemical_absolute_configuration ad
_chemical_formula_moiety 'C27 H21 Lu O6 '
_chemical_formula_sum 'C27 H21 Lu O6'
_chemical_formula_weight 616.43
_space_group_IT_number 4
_symmetry_cell_setting monoclinic
_symmetry_Int_Tables_number 4
_symmetry_space_group_name_Hall 'P 2yb'
_symmetry_space_group_name_H-M 'P 1 21 1'
_audit_creation_date 2006-12-21
_audit_creation_method 'by CrystalStructure 3.6.0'
_cell_angle_alpha 90
_cell_angle_beta 94.354(3)
_cell_angle_gamma 90
_cell_formula_units_Z 2
_cell_length_a 11.589(2)
_cell_length_b 7.817(2)
_cell_length_c 13.021(3)
_cell_measurement_reflns_used 7162
_cell_measurement_temperature 301(1)
_cell_measurement_theta_max 27.5
_cell_measurement_theta_min 1.6
_cell_volume 1176.2(5)
_computing_cell_refinement 'SAINT (Bruker, 1999)'
_computing_data_collection 'SMART (Bruker, 1998)'
_computing_data_reduction 'SAINT & CrystalStructure (Rigaku/MSC and Rigaku Corporation, 2003)'
_computing_molecular_graphics 'ORTEP-II (Johnson, 1976)'
_computing_publication_material 'CrystalStructure 3.6.0'
_computing_structure_refinement 'CRYSTALS (Watkin et al., 1996)'
_computing_structure_solution 'SIR92 (Altomare et al., 1994)'
_diffrn_measured_fraction_theta_full 0.9771
_diffrn_measured_fraction_theta_max 0.9771
_diffrn_measurement_device_type ' Bruker SMART 1000 CCD'
_diffrn_measurement_method '\w & \f scan'
_diffrn_radiation_type 'Mo K\a'
_diffrn_radiation_wavelength 0.71073
_diffrn_reflns_av_R_equivalents 0.025
_diffrn_reflns_limit_h_max 14
_diffrn_reflns_limit_h_min -15
_diffrn_reflns_limit_k_max 9
_diffrn_reflns_limit_k_min -6
_diffrn_reflns_limit_l_max 16
_diffrn_reflns_limit_l_min -16
_diffrn_reflns_number 7162
_diffrn_reflns_theta_full 27.48
_diffrn_reflns_theta_max 27.48
_exptl_absorpt_coefficient_mu 4.238
_exptl_absorpt_correction_T_max 0.919
_exptl_absorpt_correction_T_min 0.558
_exptl_absorpt_correction_type multi-scan
_exptl_absorpt_process_details 'SADABS (Sheldrick, 1997)'
_exptl_crystal_colour colourless
_exptl_crystal_density_diffrn 1.740
_exptl_crystal_density_method 'not measured'
_exptl_crystal_description rod
_exptl_crystal_F_000 604.00
_exptl_crystal_size_max 0.48
_exptl_crystal_size_mid 0.03
_exptl_crystal_size_min 0.02
_refine_diff_density_max 2.49
_refine_diff_density_min -1.91
_refine_ls_abs_structure_details 'Flack (1983). 1192 Friedel Pairs'
_refine_ls_abs_structure_Flack -0.01(2)
_refine_ls_extinction_coef 14.0(28)
_refine_ls_extinction_method 'Larson (1970)'
_refine_ls_goodness_of_fit_ref 1.001
_refine_ls_hydrogen_treatment constr
_refine_ls_number_parameters 330
_refine_ls_number_reflns 3761
_refine_ls_R_factor_gt 0.0330
_refine_ls_shift/su_max 0.0120
_refine_ls_structure_factor_coef F
_refine_ls_weighting_details 'w = 1/[0.0002Fo^2^ + \s(Fo^2^) + 0.05]'
_refine_ls_weighting_scheme calc
_refine_ls_wR_factor_ref 0.0410
_reflns_number_gt 3754
_reflns_number_total 4011
_reflns_threshold_expression F^2^>2.0\s(F^2^)
_cod_data_source_file b926376d.txt
_cod_data_source_block Lu-wt1349w
_cod_original_cell_volume 1176.1(4)
_cod_original_sg_symbol_H-M 'P 21'
_cod_original_formula_sum 'C27 H21 Lu O6 '
_cod_database_code 7212398

loop_
_symmetry_equiv_pos_site_id
_symmetry_equiv_pos_as_xyz
1 +X,+Y,+Z
2 -X,1/2+Y,-Z

loop_
_atom_site_label
_atom_site_type_symbol
_atom_site_fract_x
_atom_site_fract_y
_atom_site_fract_z
_atom_site_U_iso_or_equiv
_atom_site_adp_type
_atom_site_occupancy
_atom_site_symmetry_multiplicity
_atom_site_calc_flag
_atom_site_refinement_flags
Lu(1) Lu 0.46131(2) 0.5081(2) 0.52359(2) 0.02318(7) Uani 1.00 1 d .
O(1) O 0.4058(5) 0.9396(9) 0.5826(5) 0.035(2) Uani 1.00 1 d .
O(2) O 0.3269(5) 0.6781(9) 0.5816(5) 0.035(2) Uani 1.00 1 d .
O(3) O 0.5421(5) 0.2349(8) 0.5859(4) 0.032(2) Uani 1.00 1 d .
O(4) O 0.4176(6) 0.3704(9) 0.6743(5) 0.033(2) Uani 1.00 1 d .
O(5) O 0.3325(6) 0.3702(9) 0.4234(5) 0.036(2) Uani 1.00 1 d .
O(6) O 0.6023(6) 0.6189(9) 0.6278(5) 0.038(2) Uani 1.00 1 d .
C(1) C 0.3208(8) 0.8409(13) 0.5883(6) 0.032(2) Uani 1.00 1 d .
C(2) C 0.2080(12) 0.916(2) 0.6048(11) 0.032(3) Uani 1.00 1 d .
C(3) C 0.1891(13) 1.084(2) 0.6074(11) 0.037(3) Uani 1.00 1 d .
C(4) C 0.0816(8) 1.1729(13) 0.6199(7) 0.033(2) Uani 1.00 1 d .
C(5) C -0.0251(8) 1.092(1) 0.6154(8) 0.041(3) Uani 1.00 1 d .
C(6) C -0.1262(9) 1.181(2) 0.6302(8) 0.047(3) Uani 1.00 1 d .
C(7) C -0.1193(10) 1.356(2) 0.6522(9) 0.053(3) Uani 1.00 1 d .
C(8) C -0.0142(11) 1.436(2) 0.6558(10) 0.057(4) Uani 1.00 1 d .
C(9) C 0.0842(10) 1.351(2) 0.6394(9) 0.048(3) Uani 1.00 1 d .
C(10) C 0.4974(8) 0.2678(12) 0.6727(6) 0.029(2) Uani 1.00 1 d .
C(11) C 0.5550(9) 0.1865(13) 0.7680(6) 0.036(2) Uani 1.00 1 d .
C(12) C 0.5253(8) 0.2388(13) 0.8584(7) 0.035(2) Uani 1.00 1 d .
C(13) C 0.5844(8) 0.1936(13) 0.9590(6) 0.033(2) Uani 1.00 1 d .
C(14) C 0.6881(10) 0.104(2) 0.9696(8) 0.047(3) Uani 1.00 1 d .
C(15) C 0.7410(10) 0.071(2) 1.0657(9) 0.054(3) Uani 1.00 1 d .
C(16) C 0.6933(10) 0.125(2) 1.1533(8) 0.051(3) Uani 1.00 1 d .
C(17) C 0.5911(11) 0.212(2) 1.1451(7) 0.056(4) Uani 1.00 1 d .
C(18) C 0.5359(10) 0.248(2) 1.0487(7) 0.044(3) Uani 1.00 1 d .
C(19) C 0.3341(7) 0.2464(12) 0.3595(6) 0.030(2) Uani 1.00 1 d .
C(20) C 0.2538(8) 0.2590(13) 0.2651(7) 0.033(2) Uani 1.00 1 d .
C(21) C 0.2635(8) 0.1572(13) 0.1847(7) 0.035(2) Uani 1.00 1 d .
C(22) C 0.1890(9) 0.1630(13) 0.0859(7) 0.037(3) Uani 1.00 1 d .
C(23) C 0.0847(9) 0.244(2) 0.0787(8) 0.045(3) Uani 1.00 1 d .
C(24) C 0.0176(12) 0.246(2) -0.0163(10) 0.050(4) Uani 1.00 1 d .
C(25) C 0.0584(11) 0.172(2) -0.1004(8) 0.058(4) Uani 1.00 1 d .
C(26) C 0.1641(11) 0.091(2) -0.0944(8) 0.055(3) Uani 1.00 1 d .
C(27) C 0.2290(10) 0.084(2) 0.0008(8) 0.048(3) Uani 1.00 1 d .
H(1) H 0.1451 0.8415 0.6142 0.038 Uiso 1.00 1 c R
H(2) H 0.2547 1.1548 0.6002 0.044 Uiso 1.00 1 c R
H(3) H -0.0292 0.9726 0.6018 0.050 Uiso 1.00 1 c R
H(4) H -0.1989 1.1246 0.6255 0.057 Uiso 1.00 1 c R
H(5) H -0.1871 1.4184 0.6645 0.063 Uiso 1.00 1 c R
H(6) H -0.0104 1.5550 0.6702 0.068 Uiso 1.00 1 c R
H(7) H 0.1554 1.4117 0.6410 0.058 Uiso 1.00 1 c R
H(8) H 0.6115 0.0994 0.7630 0.043 Uiso 1.00 1 c R
H(9) H 0.4601 0.3122 0.8589 0.043 Uiso 1.00 1 c R
H(10) H 0.7228 0.0654 0.9101 0.056 Uiso 1.00 1 c R
H(11) H 0.8118 0.0093 1.0716 0.065 Uiso 1.00 1 c R
H(12) H 0.7314 0.1031 1.2192 0.061 Uiso 1.00 1 c R
H(13) H 0.5570 0.2474 1.2056 0.067 Uiso 1.00 1 c R
H(14) H 0.4652 0.3100 1.0439 0.052 Uiso 1.00 1 c R
H(15) H 0.1939 0.3423 0.2622 0.040 Uiso 1.00 1 c R
H(16) H 0.3229 0.0733 0.1904 0.041 Uiso 1.00 1 c R
H(17) H 0.0573 0.2989 0.1373 0.055 Uiso 1.00 1 c R
H(18) H -0.0562 0.3000 -0.0214 0.060 Uiso 1.00 1 c R
H(19) H 0.0132 0.1752 -0.1644 0.069 Uiso 1.00 1 c R
H(20) H 0.1927 0.0402 -0.1538 0.066 Uiso 1.00 1 c R
H(21) H 0.3009 0.0253 0.0067 0.057 Uiso 1.00 1 c R

loop_
_atom_site_aniso_label
_atom_site_aniso_U_11
_atom_site_aniso_U_22
_atom_site_aniso_U_33
_atom_site_aniso_U_12
_atom_site_aniso_U_13
_atom_site_aniso_U_23
Lu(1) 0.0286(1) 0.0202(2) 0.01995(13) -0.0007(4) -0.00364(8) -0.0004(3)
O(1) 0.032(3) 0.040(4) 0.033(3) -0.012(3) 0.005(3) -0.012(3)
O(2) 0.035(3) 0.029(4) 0.041(4) 0.001(3) 0.003(3) 0.003(3)
O(3) 0.047(4) 0.029(4) 0.018(3) 0.002(3) -0.002(2) -0.001(2)
O(4) 0.045(4) 0.028(4) 0.026(3) 0.005(3) -0.003(3) 0.001(3)
O(5) 0.041(4) 0.033(4) 0.033(3) -0.006(3) -0.009(3) -0.008(3)
O(6) 0.044(4) 0.032(4) 0.035(3) -0.008(3) -0.017(3) 0.001(3)
C(1) 0.037(5) 0.037(5) 0.021(4) 0.007(4) 0.001(3) 0.006(4)
C(2) 0.025(6) 0.029(8) 0.041(7) -0.006(5) 0.002(4) -0.001(5)
C(3) 0.029(6) 0.042(8) 0.039(7) -0.007(5) 0.001(5) -0.004(5)
C(4) 0.034(5) 0.032(5) 0.033(4) 0.004(4) -0.002(4) -0.003(4)
C(5) 0.041(5) 0.035(6) 0.046(6) 0.007(4) -0.004(4) -0.005(4)
C(6) 0.038(5) 0.051(7) 0.051(6) 0.003(5) -0.005(4) -0.002(5)
C(7) 0.044(6) 0.062(8) 0.050(6) 0.022(6) -0.005(5) -0.002(6)
C(8) 0.071(8) 0.031(6) 0.069(8) 0.010(6) 0.005(6) -0.003(5)
C(9) 0.045(6) 0.036(6) 0.062(7) 0.002(5) -0.000(5) -0.006(5)
C(10) 0.040(5) 0.022(5) 0.023(4) -0.007(4) -0.006(3) -0.001(3)
C(11) 0.054(6) 0.030(5) 0.023(4) 0.005(5) -0.005(4) 0.003(4)
C(12) 0.041(5) 0.035(5) 0.029(4) 0.006(4) -0.004(4) 0.008(4)
C(13) 0.041(5) 0.035(6) 0.023(4) 0.001(4) -0.001(3) 0.004(4)
C(14) 0.064(7) 0.048(7) 0.029(5) 0.007(5) 0.002(5) -0.006(4)
C(15) 0.052(6) 0.056(8) 0.052(6) 0.011(5) -0.010(5) 0.005(5)
C(16) 0.057(7) 0.060(8) 0.035(5) 0.002(6) -0.010(5) 0.012(5)
C(17) 0.075(8) 0.071(9) 0.022(4) -0.004(7) 0.005(5) -0.007(5)
C(18) 0.053(6) 0.047(7) 0.031(5) 0.004(5) 0.002(4) 0.001(5)
C(19) 0.027(4) 0.033(5) 0.028(4) -0.003(4) -0.012(3) 0.003(4)
C(20) 0.032(4) 0.031(5) 0.032(4) 0.001(4) -0.017(3) -0.000(4)
C(21) 0.034(5) 0.033(6) 0.035(5) 0.001(4) -0.010(4) 0.001(4)
C(22) 0.043(5) 0.035(6) 0.030(5) -0.005(4) -0.011(4) -0.004(4)
C(23) 0.047(6) 0.054(7) 0.034(5) 0.002(5) -0.008(4) -0.007(5)
C(24) 0.047(8) 0.057(9) 0.043(9) 0.008(6) -0.018(6) -0.001(7)
C(25) 0.069(8) 0.063(8) 0.036(5) -0.013(7) -0.027(5) 0.002(6)
C(26) 0.068(7) 0.069(8) 0.027(5) -0.002(6) -0.008(5) -0.013(5)
C(27) 0.052(6) 0.049(6) 0.042(6) 0.009(5) -0.006(5) -0.003(5)

loop_
_atom_type_symbol
_atom_type_description
_atom_type_scat_dispersion_real
_atom_type_scat_dispersion_imag
_atom_type_scat_source
C C 0.003 0.002
;
International Tables for Crystallography
(1992, Vol. C, Tables 4.2.6.8 and 6.1.1.4)
;
O O 0.011 0.006
;
International Tables for Crystallography
(1992, Vol. C, Tables 4.2.6.8 and 6.1.1.4)
;
Lu Lu -0.472 5.858
;
International Tables for Crystallography
(1992, Vol. C, Tables 4.2.6.8 and 6.1.1.4)
;
H H 0.000 0.000
;
International Tables for Crystallography
(1992, Vol. C, Table 6.1.1.4)
;

loop_
_geom_angle_atom_site_label_1
_geom_angle_atom_site_label_2
_geom_angle_atom_site_label_3
_geom_angle
_geom_angle_site_symmetry_1
_geom_angle_site_symmetry_2
_geom_angle_site_symmetry_3
O(2) Lu(1) O(1) 153.7(3) . . 2_646
O(3) Lu(1) O(1) 74.3(2) . . 2_646
O(3) Lu(1) O(1) 77.1(2) 2_656 . 2_646
O(4) Lu(1) O(1) 128.4(2) . . 2_646
O(5) Lu(1) O(1) 89.1(2) . . 2_646
O(6) Lu(1) O(1) 87.8(2) . . 2_646
Lu(1) O(1) C(1) 140.4(6) . 2_646 2_646
O(3) Lu(1) O(2) 132.1(2) . . .
O(3) Lu(1) O(2) 76.6(2) 2_656 . .
O(4) Lu(1) O(2) 77.7(2) . . .
O(5) Lu(1) O(2) 91.9(2) . . .
O(6) Lu(1) O(2) 93.5(2) . . .
Lu(1) O(2) C(1) 131.5(6) . . .
O(3) Lu(1) O(3) 151.3(2) 2_656 . .
O(4) Lu(1) O(3) 54.5(2) . . .
O(5) Lu(1) O(3) 89.7(2) . . .
O(6) Lu(1) O(3) 83.8(2) . . .
Lu(1) O(3) C(10) 87.0(5) . . .
Lu(1) O(3) Lu(1) 119.0(2) . . 2_646
O(4) Lu(1) O(3) 153.5(2) . . 2_656
O(5) Lu(1) O(3) 91.8(2) . . 2_656
O(6) Lu(1) O(3) 93.2(2) . . 2_656
Lu(1) O(3) C(10) 135.1(6) . 2_656 2_656
Lu(1) O(3) Lu(1) 119.0(2) . 2_656 2_656
O(5) Lu(1) O(4) 95.3(2) . . .
O(6) Lu(1) O(4) 82.1(2) . . .
Lu(1) O(4) C(10) 94.3(5) . . .
O(6) Lu(1) O(5) 173.4(3) . . .
Lu(1) O(5) C(19) 135.9(6) . . .
Lu(1) O(6) C(19) 142.7(6) . . 2_656
O(1) Lu(1) O(3) 74.3(2) . 2_656 2_656
C(1) O(1) Lu(1) 140.4(6) . . 2_656
O(1) Lu(1) O(3) 77.1(2) . 2_656 1_565
O(1) Lu(1) O(5) 89.1(2) . 2_656 2_656
O(1) Lu(1) O(6) 87.8(2) . 2_656 2_656
O(1) C(1) O(2) 124.0(8) . . .
O(1) C(1) C(2) 118(1) . . .
O(2) C(1) C(2) 117(1) . . .
C(10) O(3) Lu(1) 135.1(6) . . 2_646
O(3) Lu(1) O(1) 77.1(2) . 2_646 1_545
O(3) Lu(1) O(2) 76.6(2) . 2_646 2_646
O(3) Lu(1) O(5) 91.8(2) . 2_646 2_646
O(3) Lu(1) O(6) 93.2(2) . 2_646 2_646
O(3) C(10) O(4) 119.6(7) . . .
O(3) C(10) C(11) 116.8(8) . . .
O(4) C(10) C(11) 123.3(8) . . .
O(5) C(19) O(6) 124.0(8) . . 2_646
O(5) C(19) C(20) 116.7(8) . . .
O(6) C(19) O(5) 124.0(8) . 2_656 2_656
O(6) C(19) C(20) 119.3(8) . 2_656 2_656
C(1) C(2) C(3) 123(1) . . .
C(1) C(2) H(1) 118.2783 . . .
H(1) C(2) C(3) 118.2783 . . .
C(2) C(3) H(2) 115.8211 . . .
C(2) C(3) C(4) 128(1) . . .
H(2) C(3) C(4) 115.8214 . . .
C(3) C(4) C(5) 123(1) . . .
C(3) C(4) C(9) 119(1) . . .
C(4) C(5) H(3) 119.2583 . . .
C(9) C(4) C(5) 117.6(9) . . .
C(4) C(5) C(6) 121(1) . . .
C(4) C(9) H(7) 119.8896 . . .
C(4) C(9) C(8) 120(1) . . .
H(3) C(5) C(6) 119.2586 . . .
C(5) C(6) C(7) 118(1) . . .
C(5) C(6) H(4) 120.5153 . . .
C(6) C(7) C(8) 119(1) . . .
H(4) C(6) C(7) 120.5151 . . .
C(6) C(7) H(5) 120.2454 . . .
C(7) C(8) C(9) 122(1) . . .
C(7) C(8) H(6) 118.9289 . . .
H(5) C(7) C(8) 120.2452 . . .
C(8) C(9) H(7) 119.8894 . . .
H(6) C(8) C(9) 118.9291 . . .
C(10) C(11) H(8) 120.7539 . . .
C(10) C(11) C(12) 118.5(9) . . .
H(8) C(11) C(12) 120.7539 . . .
C(11) C(12) H(9) 117.0971 . . .
C(11) C(12) C(13) 125.8(9) . . .
H(9) C(12) C(13) 117.0969 . . .
C(12) C(13) C(14) 123.3(8) . . .
C(12) C(13) C(18) 118.7(9) . . .
C(13) C(14) H(10) 119.7313 . . .
C(18) C(13) C(14) 117.9(8) . . .
C(13) C(14) C(15) 120(1) . . .
C(13) C(18) H(14) 119.8757 . . .
C(13) C(18) C(17) 120(1) . . .
H(10) C(14) C(15) 119.7313 . . .
C(14) C(15) C(16) 121(1) . . .
C(14) C(15) H(11) 119.3974 . . .
C(15) C(16) C(17) 119(1) . . .
H(11) C(15) C(16) 119.3979 . . .
C(15) C(16) H(12) 120.2883 . . .
C(16) C(17) C(18) 120(1) . . .
C(16) C(17) H(13) 119.6797 . . .
H(12) C(16) C(17) 120.2889 . . .
C(17) C(18) H(14) 119.8759 . . .
H(13) C(17) C(18) 119.6794 . . .
C(19) O(6) Lu(1) 142.7(6) . 2_646 2_646
C(20) C(19) O(6) 119.3(8) . . 2_646
C(19) C(20) H(15) 119.0763 . . .
C(19) C(20) C(21) 121.8(9) . . .
H(15) C(20) C(21) 119.0760 . . .
C(20) C(21) H(16) 117.1474 . . .
C(20) C(21) C(22) 125.7(9) . . .
H(16) C(21) C(22) 117.1479 . . .
C(21) C(22) C(23) 121.6(9) . . .
C(21) C(22) C(27) 118.2(9) . . .
C(22) C(23) H(17) 120.2237 . . .
C(27) C(22) C(23) 120.2(9) . . .
C(22) C(23) C(24) 119(1) . . .
C(22) C(27) H(21) 119.8396 . . .
C(22) C(27) C(26) 120(1) . . .
H(17) C(23) C(24) 120.2233 . . .
C(23) C(24) C(25) 119(1) . . .
C(23) C(24) H(18) 120.0042 . . .
C(24) C(25) C(26) 121(1) . . .
H(18) C(24) C(25) 120.0036 . . .
C(24) C(25) H(19) 119.4968 . . .
C(25) C(26) C(27) 118(1) . . .
C(25) C(26) H(20) 120.5687 . . .
H(19) C(25) C(26) 119.4968 . . .
C(26) C(27) H(21) 119.8390 . . .
H(20) C(26) C(27) 120.5688 . . .

loop_
_geom_bond_atom_site_label_1
_geom_bond_atom_site_label_2
_geom_bond_distance
_geom_bond_site_symmetry_2
Lu(1) O(1) 2.212(6) 2_646
Lu(1) O(2) 2.223(7) .
Lu(1) O(3) 2.445(7) .
Lu(1) O(3) 2.273(6) 2_656
Lu(1) O(4) 2.328(6) .
Lu(1) O(5) 2.190(6) .
Lu(1) O(6) 2.219(7) .
O(1) Lu(1) 2.212(6) 2_656
O(1) C(1) 1.26(1) .
O(2) C(1) 1.28(1) .
O(3) Lu(1) 2.273(6) 2_646
O(3) C(10) 1.30(1) .
O(4) C(10) 1.23(1) .
O(5) C(19) 1.28(1) .
O(6) C(19) 1.24(1) 2_656
C(1) C(2) 1.46(2) .
C(2) C(3) 1.33(2) .
C(2) H(1) 0.9500 .
C(3) C(4) 1.45(2) .
C(3) H(2) 0.9500 .
C(4) C(5) 1.39(1) .
C(4) C(9) 1.42(2) .
C(5) C(6) 1.39(2) .
C(5) H(3) 0.9500 .
C(6) C(7) 1.39(2) .
C(6) H(4) 0.9500 .
C(7) C(8) 1.37(2) .
C(7) H(5) 0.9500 .
C(8) C(9) 1.35(2) .
C(8) H(6) 0.9500 .
C(9) H(7) 0.9500 .
C(10) C(11) 1.50(1) .
C(11) C(12) 1.32(1) .
C(11) H(8) 0.9500 .
C(12) C(13) 1.47(1) .
C(12) H(9) 0.9500 .
C(13) C(14) 1.39(2) .
C(13) C(18) 1.40(1) .
C(14) C(15) 1.38(1) .
C(14) H(10) 0.9500 .
C(15) C(16) 1.37(2) .
C(15) H(11) 0.9500 .
C(16) C(17) 1.36(2) .
C(16) H(12) 0.9500 .
C(17) C(18) 1.39(1) .
C(17) H(13) 0.9500 .
C(18) H(14) 0.9500 .
C(19) O(6) 1.24(1) 2_646
C(19) C(20) 1.49(1) .
C(20) C(21) 1.33(1) .
C(20) H(15) 0.9500 .
C(21) C(22) 1.49(1) .
C(21) H(16) 0.9500 .
C(22) C(23) 1.36(1) .
C(22) C(27) 1.38(1) .
C(23) C(24) 1.41(2) .
C(23) H(17) 0.9500 .
C(24) C(25) 1.36(2) .
C(24) H(18) 0.9500 .
C(25) C(26) 1.38(2) .
C(25) H(19) 0.9500 .
C(26) C(27) 1.40(1) .
C(26) H(20) 0.9500 .
C(27) C(22) 1.38(1) .
C(27) C(26) 1.40(1) .
C(27) H(21) 0.9500 .
H(18) C(24) 0.9500 .
H(21) C(27) 0.9500 .

loop_
_geom_contact_atom_site_label_1
_geom_contact_atom_site_label_2
_geom_contact_distance
_geom_contact_site_symmetry_1
_geom_contact_site_symmetry_2
Lu(1) Lu(1) 4.067(2) . 2_656
Lu(1) Lu(1) 4.067(2) 2_646 .
